data_4000995
loop_
_publ_author_name
'Shao, Xiangfeng'
'Yoshida, Yukihiro'
'Nakano, Yoshiaki'
'Yamochi, Hideki'
'Sakata, Masafumi'
'Maesato, Mitsuhiko'
'Otsuka, Akihiro'
'Saito, Gunzi'
'Koshihara, Shin-ya'

_publ_section_title
;
 Prediction of the Electronic Structure via Molecular Stacking Mode of
 Radical Cation Salts Based on Asymmetric Donor Molecule MeEDO-TTF
;
_journal_issue 6
_journal_name_full 'Chemistry of Materials'
_journal_page_first 1085
_journal_paper_doi 10.1021/cm803180x
_journal_volume 21
_journal_year 2009
_chemical_formula_moiety 'C18 H8 O8 Re S8'
_chemical_formula_sum 'C18 H8 O8 Re S8'
_chemical_formula_weight 802.99
_chemical_name_common (MeEDO-TTF)2ReO4
_chemical_name_systematic
;
 (MeEDO-TTF)2ReO4
;
_chemical_temperature_decomposition 423
_space_group_IT_number 14
_symmetry_cell_setting monoclinic
_symmetry_space_group_name_Hall '-P 2yn'
_symmetry_space_group_name_H-M 'P 1 21/n 1'
_atom_sites_solution_hydrogens geom
_atom_sites_solution_primary direct
_atom_sites_solution_secondary difmap
_audit_creation_method SHELXL-97
_cell_angle_alpha 90.00
_cell_angle_beta 90.60(3)
_cell_angle_gamma 90.00
_cell_formula_units_Z 8
_cell_length_a 8.4150(17)
_cell_length_b 21.170(4)
_cell_length_c 29.326(6)
_cell_measurement_temperature 293(2)
_cell_volume 5224.0(18)
_computing_cell_refinement 'SHELXL-97 (Sheldrick, 1997)'
_computing_data_collection 'SHELXL-97 (Sheldrick, 1997)'
_computing_data_reduction 'SHELXL-97 (Sheldrick, 1997)'
_computing_molecular_graphics 'Ortep-3 for windows (Farrugia, 1997)'
_computing_publication_material 'Ortep-3 for windows (Farrugia, 1997)'
_computing_structure_refinement 'SHELXL-97 (Sheldrick, 1997)'
_computing_structure_solution 'SIR 2004'
_diffrn_ambient_temperature 293(2)
_diffrn_detector_area_resol_mean 12.5
_diffrn_measured_fraction_theta_full 0.749
_diffrn_measured_fraction_theta_max 0.749
_diffrn_measurement_device_type 'Mac Science DIP-2020'
_diffrn_measurement_method 'flat imaging plate'
_diffrn_radiation_monochromator graphite
_diffrn_radiation_source 'fine-focus sealed tube'
_diffrn_radiation_type MoK\a
_diffrn_radiation_wavelength 0.71073
_diffrn_reflns_av_R_equivalents 0.0465
_diffrn_reflns_av_sigmaI/netI 0.0714
_diffrn_reflns_limit_h_max 9
_diffrn_reflns_limit_h_min 0
_diffrn_reflns_limit_k_max 26
_diffrn_reflns_limit_k_min -26
_diffrn_reflns_limit_l_max 36
_diffrn_reflns_limit_l_min -36
_diffrn_reflns_number 12936
_diffrn_reflns_theta_full 26.63
_diffrn_reflns_theta_max 26.63
_diffrn_reflns_theta_min 2.05
_exptl_absorpt_coefficient_mu 5.334
_exptl_absorpt_correction_type none
_exptl_crystal_colour black
_exptl_crystal_density_diffrn 2.042
_exptl_crystal_density_meas ?
_exptl_crystal_density_method 'not measured'
_exptl_crystal_description needle
_exptl_crystal_F_000 3128
_exptl_crystal_size_max 0.5
_exptl_crystal_size_mid 0.05
_exptl_crystal_size_min 0.03
_refine_diff_density_max 0.988
_refine_diff_density_min -1.046
_refine_diff_density_rms 0.167
_refine_ls_extinction_coef 0.0032(3)
_refine_ls_extinction_expression Fc^*^=kFc[1+0.001xFc^2^\l^3^/sin(2\q)]^-1/4^
_refine_ls_extinction_method SHELXL
_refine_ls_goodness_of_fit_ref 1.019
_refine_ls_hydrogen_treatment constr
_refine_ls_matrix_type full
_refine_ls_number_parameters 683
_refine_ls_number_reflns 8227
_refine_ls_number_restraints 59
_refine_ls_restrained_S_all 1.017
_refine_ls_R_factor_all 0.1340
_refine_ls_R_factor_gt 0.0886
_refine_ls_shift/su_max 0.008
_refine_ls_shift/su_mean 0.002
_refine_ls_structure_factor_coef Fsqd
_refine_ls_weighting_details 'calc w=1/[\s^2^(Fo^2^)+(0.1234P)^2^+51.8168P] where P=(Fo^2^+2Fc^2^)/3'
_refine_ls_weighting_scheme calc
_refine_ls_wR_factor_gt 0.2306
_refine_ls_wR_factor_ref 0.2573
_reflns_number_gt 4940
_reflns_number_total 8227
_reflns_threshold_expression >2sigma(I)
_cod_data_source_file cm803180x_si_001.cif
_cod_data_source_block ReO4-needle
_cod_depositor_comments
;
The following automatic conversions were performed:

'_chemical_melting_point' tag was changed to
'_chemical_temperature_decomposition' since the value had been '423
(decompose)'. The value '423 (decompose)' was changed to '423'.

Automatic conversion script
Id: cif_fix_values 1715 2011-07-08 13:25:40Z adriana 

The following automatic conversions were performed:

'_exptl_crystal_density_meas' value 'not measured' was changed to '?'
- the value is perceived as not measured.

Automatic conversion script
Id: cif_fix_values 3008 2015-01-20 13:52:24Z robertas 
;
_cod_original_sg_symbol_H-M P21/n
_cod_database_code 4000995

loop_
_symmetry_equiv_pos_as_xyz
'x, y, z'
'-x+1/2, y+1/2, -z+1/2'
'-x, -y, -z'
'x-1/2, -y-1/2, z-1/2'

loop_
_atom_site_label
_atom_site_type_symbol
_atom_site_fract_x
_atom_site_fract_y
_atom_site_fract_z
_atom_site_U_iso_or_equiv
_atom_site_adp_type
_atom_site_occupancy
_atom_site_symmetry_multiplicity
_atom_site_calc_flag
_atom_site_refinement_flags
_atom_site_disorder_assembly
_atom_site_disorder_group
S1A S 0.2757(6) 0.5853(2) 0.31146(16) 0.0658(11) Uani 1 1 d . . .
S3A S 0.3852(6) 0.5846(2) 0.20620(16) 0.0667(11) Uani 1 1 d . . .
S2A S 0.5053(5) 0.4853(2) 0.33292(15) 0.0623(11) Uani 1 1 d . . .
S4A S 0.6241(5) 0.4857(2) 0.22947(15) 0.0615(11) Uani 1 1 d . . .
O1A O 0.4729(18) 0.5761(7) 0.1195(5) 0.093(5) Uani 1 1 d . . .
O2A O 0.7011(17) 0.4779(6) 0.1426(4) 0.077(4) Uani 1 1 d . . .
C1A C 0.4215(19) 0.5342(7) 0.2910(6) 0.054(4) Uani 1 1 d . . .
C2A C 0.473(2) 0.5364(7) 0.2476(5) 0.055(4) Uani 1 1 d . . .
C3A C 0.503(2) 0.5523(8) 0.1625(6) 0.059(4) Uani 1 1 d . . .
C4A C 0.603(2) 0.5091(8) 0.1720(6) 0.061(4) Uani 1 1 d . . .
C5A C 0.280(2) 0.5587(8) 0.3670(6) 0.058(4) Uani 1 1 d . . .
C6A C 0.387(2) 0.5135(8) 0.3783(6) 0.064(4) Uani 1 1 d . . .
C7A C 0.561(4) 0.5411(14) 0.0851(9) 0.140(13) Uani 1 1 d D . .
C8A C 0.697(4) 0.4981(17) 0.0967(9) 0.19(2) Uani 1 1 d D . .
C9A C 0.169(3) 0.5853(10) 0.4028(7) 0.090(7) Uani 1 1 d . . .
S1B S 0.7969(5) 0.6289(2) 0.29137(16) 0.0632(11) Uani 1 1 d . . .
S2B S 1.0261(5) 0.73085(19) 0.30797(14) 0.0570(10) Uani 1 1 d . . .
S3B S 0.9060(5) 0.6251(2) 0.18416(14) 0.0602(10) Uani 1 1 d . . .
S4B S 1.1400(5) 0.7261(2) 0.20523(14) 0.0574(10) Uani 1 1 d . . .
O1B O 0.9930(17) 0.6307(6) 0.0979(4) 0.072(3) Uani 1 1 d . . .
O2B O 1.2224(16) 0.7262(6) 0.1185(4) 0.076(3) Uani 1 1 d . . .
C1B C 0.942(2) 0.6760(7) 0.2695(6) 0.055(4) Uani 1 1 d . . .
C2B C 0.9916(19) 0.6769(7) 0.2245(5) 0.048(3) Uani 1 1 d . . .
C3B C 1.022(2) 0.6539(7) 0.1400(5) 0.056(4) Uani 1 1 d . . .
C4B C 1.128(2) 0.6988(7) 0.1497(5) 0.052(4) Uani 1 1 d . . .
C5B C 0.815(2) 0.6579(9) 0.3453(6) 0.068(5) Uani 1 1 d . . .
C6B C 0.913(2) 0.7033(8) 0.3540(6) 0.064(4) Uani 1 1 d . . .
C7B C 1.060(4) 0.6713(19) 0.0623(10) 0.145(13) Uani 1 1 d . . .
C8B C 1.215(4) 0.7002(15) 0.0737(8) 0.123(10) Uani 1 1 d . . .
C9B C 0.720(3) 0.6272(9) 0.3847(8) 0.089(7) Uani 1 1 d . . .
S1C S 0.5712(5) 0.7423(2) 0.18621(15) 0.0611(11) Uani 1 1 d . . .
S2C S 0.8107(5) 0.8387(2) 0.20402(15) 0.0601(10) Uani 1 1 d . . .
S3C S 0.4694(5) 0.7448(2) 0.29061(14) 0.0600(10) Uani 1 1 d . . .
S4C S 0.7061(5) 0.8434(2) 0.30913(15) 0.0623(11) Uani 1 1 d . . .
O1C O 0.3951(17) 0.7448(7) 0.3779(5) 0.091(4) Uani 1 1 d . . .
O2C O 0.6235(18) 0.8425(7) 0.3963(4) 0.086(4) Uani 1 1 d . . .
C1C C 0.6636(18) 0.7915(6) 0.2245(6) 0.055(4) Uani 1 1 d . . .
C2C C 0.6197(19) 0.7942(7) 0.2717(6) 0.058(4) Uani 1 1 d . . .
C3C C 0.500(2) 0.7734(8) 0.3469(5) 0.066(5) Uani 1 1 d . . .
C4C C 0.602(2) 0.8166(9) 0.3548(6) 0.065(4) Uani 1 1 d . . .
C5C C 0.6892(19) 0.7656(8) 0.1402(6) 0.061(4) Uani 1 1 d . . .
C6C C 0.797(2) 0.8118(9) 0.1482(6) 0.066(4) Uani 1 1 d . . .
C7C C 0.416(4) 0.7632(18) 0.4230(8) 0.154(14) Uani 1 1 d D . .
C8C C 0.550(5) 0.8090(16) 0.4301(9) 0.19(2) Uani 1 1 d D . .
C9C C 0.656(3) 0.7298(11) 0.0957(8) 0.090(6) Uani 1 1 d . . .
S1D S 0.2056(5) 0.87100(18) 0.26238(13) 0.0531(9) Uani 1 1 d . . .
S2D S 0.4459(5) 0.96774(19) 0.27962(14) 0.0573(10) Uani 1 1 d . . .
S3D S 0.3141(5) 0.86593(19) 0.15669(14) 0.0547(10) Uani 1 1 d . . .
S4D S 0.5509(5) 0.96331(19) 0.17628(15) 0.0586(10) Uani 1 1 d . . .
O1D O 0.6405(15) 0.9607(6) 0.0893(4) 0.074(3) Uani 1 1 d . . .
O2D O 0.4124(18) 0.8610(6) 0.0711(4) 0.081(4) Uani 1 1 d . . .
C1D C 0.3513(19) 0.9194(7) 0.2412(6) 0.055(4) Uani 1 1 d . . .
C2D C 0.3972(19) 0.9162(7) 0.1955(5) 0.049(3) Uani 1 1 d . . .
C3D C 0.535(2) 0.9352(8) 0.1209(5) 0.060(4) Uani 1 1 d . . .
C4D C 0.440(2) 0.8886(8) 0.1131(5) 0.058(4) Uani 1 1 d . . .
C5D C 0.3351(18) 0.9430(7) 0.3258(6) 0.055(4) Uani 1 1 d . . .
C6D C 0.227(2) 0.8973(8) 0.3166(5) 0.058(4) Uani 1 1 d . . .
C7D C 0.594(3) 0.9457(12) 0.0453(7) 0.096(7) Uani 1 1 d . . .
C8D C 0.543(3) 0.8757(11) 0.0397(7) 0.094(7) Uani 1 1 d . . .
C9D C 0.368(3) 0.9738(10) 0.3705(6) 0.084(6) Uani 1 1 d . . .
Re1 Re 0.05688(12) 0.87836(5) 0.01778(3) 0.0817(4) Uani 1 1 d D . .
O11 O -0.127(2) 0.8829(15) 0.0019(11) 0.14(2) Uani 0.50 1 d PD . .
O12 O 0.151(3) 0.8132(10) 0.0032(10) 0.057(6) Uani 0.50 1 d PD . .
O13 O 0.166(5) 0.9425(12) 0.0180(9) 0.071(10) Uani 0.50 1 d PD . .
O14 O 0.022(4) 0.8626(15) 0.0718(6) 0.064(9) Uiso 0.50 1 d PD . .
O15 O 0.020(4) 0.8901(14) 0.0716(6) 0.085(11) Uani 0.50 1 d PD . .
O16 O 0.164(5) 0.9377(16) -0.0002(13) 0.16(3) Uani 0.50 1 d PD . .
O17 O 0.159(9) 0.825(2) -0.0106(14) 0.23(4) Uani 0.50 1 d PD . .
O18 O -0.090(4) 0.8954(19) -0.0174(12) 0.108(12) Uiso 0.50 1 d PD . .
Re21 Re 0.5335(5) 0.6675(2) -0.03502(13) 0.0824(9) Uani 0.70 1 d PD A 1
O21 O 0.684(7) 0.626(5) -0.0119(17) 0.51(9) Uani 0.70 1 d PD A 1
O22 O 0.377(3) 0.6260(13) -0.0156(9) 0.130(10) Uani 0.70 1 d PD A 1
O23 O 0.517(4) 0.6553(15) -0.0915(7) 0.136(12) Uani 0.70 1 d PD A 1
O24 O 0.507(4) 0.7461(9) -0.0349(10) 0.145(12) Uani 0.70 1 d PD A 1
Re22 Re 0.5119(17) 0.6517(6) -0.0331(4) 0.113(4) Uani 0.30 1 d PD B 2
O25 O 0.578(4) 0.6353(19) -0.0854(8) 0.048(10) Uiso 0.30 1 d PD B 2
O28 O 0.390(8) 0.595(3) -0.0169(17) 2.0(19) Uiso 0.30 1 d PD B 2
O27 O 0.666(4) 0.655(3) 0.0023(12) 0.11(2) Uiso 0.30 1 d PD B 2
O26 O 0.417(9) 0.720(2) -0.0342(17) 2.0(16) Uiso 0.30 1 d PD B 2

loop_
_atom_site_aniso_label
_atom_site_aniso_U_11
_atom_site_aniso_U_22
_atom_site_aniso_U_33
_atom_site_aniso_U_23
_atom_site_aniso_U_13
_atom_site_aniso_U_12
S1A 0.063(3) 0.059(3) 0.075(3) -0.001(2) 0.0001(19) 0.016(2)
S3A 0.069(3) 0.054(3) 0.077(3) 0.010(2) 0.002(2) 0.010(2)
S2A 0.063(3) 0.054(3) 0.069(3) 0.005(2) -0.0003(19) 0.0128(19)
S4A 0.059(3) 0.058(3) 0.066(2) 0.004(2) -0.0008(18) 0.0132(19)
O1A 0.098(11) 0.104(11) 0.078(9) 0.036(8) 0.012(7) 0.041(9)
O2A 0.092(10) 0.069(8) 0.071(8) 0.006(6) 0.015(6) 0.000(7)
C1A 0.053(10) 0.035(9) 0.075(10) 0.000(7) -0.005(7) 0.013(6)
C2A 0.058(10) 0.050(9) 0.056(9) 0.007(7) -0.003(7) -0.001(7)
C3A 0.048(10) 0.057(10) 0.073(10) 0.021(8) -0.002(7) 0.009(7)
C4A 0.062(11) 0.060(11) 0.060(9) 0.000(8) -0.002(7) 0.000(8)
C5A 0.060(11) 0.051(10) 0.064(9) -0.009(8) 0.002(7) 0.002(8)
C6A 0.062(12) 0.055(11) 0.076(11) -0.011(9) -0.002(8) -0.007(8)
C7A 0.20(3) 0.12(2) 0.097(17) 0.029(16) 0.028(18) 0.11(2)
C8A 0.35(6) 0.15(3) 0.071(17) 0.014(18) 0.05(3) 0.04(3)
C9A 0.119(18) 0.084(14) 0.067(11) 0.009(10) 0.035(11) 0.025(13)
S1B 0.059(3) 0.056(3) 0.075(3) -0.003(2) 0.0087(19) -0.0092(19)
S2B 0.062(3) 0.045(2) 0.064(2) -0.0066(18) 0.0040(17) -0.0047(18)
S3B 0.070(3) 0.048(2) 0.063(2) -0.0040(19) -0.0019(18) -0.0067(19)
S4B 0.058(3) 0.058(3) 0.057(2) -0.0039(18) 0.0005(16) -0.0072(19)
O1B 0.098(10) 0.064(8) 0.053(6) -0.006(6) -0.005(6) -0.007(6)
O2B 0.071(9) 0.083(9) 0.074(8) -0.008(7) 0.011(6) -0.007(7)
C1B 0.069(11) 0.033(8) 0.064(9) 0.004(7) -0.006(7) 0.007(7)
C2B 0.058(10) 0.036(8) 0.051(8) -0.006(6) -0.001(6) 0.005(6)
C3B 0.076(12) 0.034(9) 0.057(9) -0.005(7) 0.002(7) 0.002(7)
C4B 0.066(11) 0.039(9) 0.051(8) -0.006(6) -0.004(7) -0.006(7)
C5B 0.054(12) 0.074(13) 0.077(11) 0.018(9) 0.014(8) 0.019(9)
C6B 0.054(11) 0.064(12) 0.075(11) -0.005(9) 0.017(8) -0.017(8)
C7B 0.08(2) 0.23(4) 0.12(2) 0.06(2) -0.021(15) -0.05(2)
C8B 0.16(3) 0.15(2) 0.064(13) -0.018(14) -0.011(14) -0.03(2)
C9B 0.13(2) 0.047(11) 0.094(14) -0.001(10) 0.055(13) -0.016(11)
S1C 0.064(3) 0.051(3) 0.069(3) -0.0049(19) 0.0019(19) -0.0106(19)
S2C 0.053(3) 0.054(3) 0.073(3) 0.005(2) 0.0018(18) -0.0017(18)
S3C 0.062(3) 0.056(3) 0.062(2) 0.0054(19) -0.0013(18) -0.0062(19)
S4C 0.061(3) 0.056(3) 0.070(3) 0.001(2) -0.0045(19) -0.0012(19)
O1C 0.082(10) 0.114(11) 0.077(9) 0.024(8) 0.007(7) -0.032(8)
O2C 0.099(11) 0.110(11) 0.049(7) 0.001(7) -0.011(6) -0.040(8)
C1C 0.041(9) 0.022(8) 0.101(12) -0.001(7) -0.007(7) 0.005(6)
C2C 0.050(10) 0.044(9) 0.080(11) 0.022(8) 0.011(7) 0.008(7)
C3C 0.097(15) 0.050(11) 0.051(9) 0.015(7) 0.029(8) 0.034(10)
C4C 0.079(13) 0.057(11) 0.058(10) 0.004(8) -0.004(8) -0.007(9)
C5C 0.037(10) 0.071(12) 0.073(10) -0.011(8) 0.006(7) -0.010(7)
C6C 0.051(11) 0.071(12) 0.075(11) 0.001(9) -0.010(8) 0.007(8)
C7C 0.20(4) 0.21(4) 0.052(14) -0.015(17) 0.007(16) -0.01(3)
C8C 0.37(6) 0.13(3) 0.060(14) -0.017(15) 0.02(2) -0.13(3)
C9C 0.101(18) 0.086(15) 0.084(14) -0.006(11) -0.021(11) -0.005(12)
S1D 0.056(2) 0.043(2) 0.060(2) -0.0015(17) 0.0024(16) -0.0083(16)
S2D 0.059(3) 0.047(2) 0.066(2) -0.0052(18) 0.0015(17) -0.0064(18)
S3D 0.055(3) 0.051(2) 0.059(2) -0.0013(17) 0.0009(16) -0.0075(17)
S4D 0.062(3) 0.047(2) 0.067(2) 0.0030(18) 0.0049(18) -0.0058(18)
O1D 0.062(8) 0.074(8) 0.086(9) 0.016(7) 0.009(6) -0.009(6)
O2D 0.110(11) 0.080(9) 0.052(7) -0.017(6) 0.016(6) -0.015(7)
C1D 0.053(10) 0.039(9) 0.073(10) 0.000(7) -0.004(7) 0.012(7)
C2D 0.059(10) 0.031(8) 0.058(9) 0.007(6) -0.001(6) -0.011(6)
C3D 0.061(11) 0.068(11) 0.050(8) 0.003(8) 0.015(7) 0.007(8)
C4D 0.055(11) 0.060(11) 0.057(9) -0.008(7) -0.006(7) -0.015(8)
C5D 0.040(9) 0.037(9) 0.086(11) -0.022(8) 0.008(7) 0.003(6)
C6D 0.062(11) 0.061(11) 0.050(8) 0.000(7) -0.006(7) 0.015(8)
C7D 0.12(2) 0.107(18) 0.061(12) -0.001(11) 0.015(11) 0.000(14)
C8D 0.12(2) 0.084(15) 0.075(13) 0.006(11) 0.021(12) -0.039(13)
C9D 0.103(16) 0.097(15) 0.050(10) -0.024(9) -0.021(9) 0.002(12)
Re1 0.0964(8) 0.0896(7) 0.0592(5) -0.0055(4) 0.0010(4) 0.0035(5)
O11 0.16(4) 0.07(2) 0.19(4) 0.03(2) 0.14(4) 0.05(2)
O12 0.039(14) 0.068(15) 0.064(18) -0.002(13) -0.013(10) 0.006(10)
O13 0.12(3) 0.058(16) 0.032(16) 0.009(11) -0.012(15) -0.025(15)
O15 0.08(2) 0.046(19) 0.13(3) 0.025(16) -0.002(15) -0.003(15)
O16 0.17(4) 0.25(6) 0.06(3) 0.08(3) 0.06(3) 0.13(4)
O17 0.34(9) 0.33(9) 0.028(18) 0.02(3) 0.07(3) -0.06(6)
Re21 0.1021(18) 0.085(3) 0.0602(10) 0.0044(11) 0.0212(10) 0.0103(18)
O21 0.31(7) 1.0(2) 0.22(5) 0.33(9) 0.18(5) 0.50(11)
O22 0.14(2) 0.15(2) 0.103(17) -0.069(16) 0.052(16) -0.034(18)
O23 0.13(3) 0.15(3) 0.13(2) -0.037(19) -0.014(18) 0.06(2)
O24 0.19(3) 0.13(2) 0.12(2) -0.046(17) -0.045(19) 0.04(2)
Re22 0.156(7) 0.085(6) 0.098(4) -0.003(3) 0.055(4) -0.026(4)

loop_
_atom_type_symbol
_atom_type_description
_atom_type_scat_dispersion_real
_atom_type_scat_dispersion_imag
_atom_type_scat_source
C C 0.0033 0.0016 'International Tables Vol C Tables 4.2.6.8 and 6.1.1.4'
H H 0.0000 0.0000 'International Tables Vol C Tables 4.2.6.8 and 6.1.1.4'
O O 0.0106 0.0060 'International Tables Vol C Tables 4.2.6.8 and 6.1.1.4'
S S 0.1246 0.1234 'International Tables Vol C Tables 4.2.6.8 and 6.1.1.4'
Re Re -1.0185 7.2310 'International Tables Vol C Tables 4.2.6.8 and 6.1.1.4'

loop_
_geom_angle_atom_site_label_1
_geom_angle_atom_site_label_2
_geom_angle_atom_site_label_3
_geom_angle
C5A S1A C1A 96.6(8)
C2A S3A C3A 92.3(8)
C1A S2A C6A 95.9(8)
C2A S4A C4A 93.0(8)
C3A O1A C7A 110.8(14)
C4A O2A C8A 116.5(15)
C2A C1A S1A 122.5(12)
C2A C1A S2A 123.5(12)
S1A C1A S2A 113.8(10)
C1A C2A S3A 122.5(13)
C1A C2A S4A 120.5(12)
S3A C2A S4A 116.9(9)
C4A C3A O1A 125.4(16)
C4A C3A S3A 119.7(13)
O1A C3A S3A 114.9(11)
C3A C4A O2A 127.6(16)
C3A C4A S4A 118.1(14)
O2A C4A S4A 114.3(12)
C6A C5A C9A 120.3(16)
C6A C5A S1A 118.0(13)
C9A C5A S1A 121.7(13)
C5A C6A S2A 115.6(14)
O1A C7A C8A 123(2)
O2A C8A C7A 114(2)
C5B S1B C1B 94.7(9)
C6B S2B C1B 93.2(8)
C3B S3B C2B 93.0(8)
C2B S4B C4B 94.2(7)
C3B O1B C7B 111.7(18)
C4B O2B C8B 116.2(16)
C2B C1B S1B 126.1(13)
C2B C1B S2B 118.4(13)
S1B C1B S2B 115.4(10)
C1B C2B S4B 123.1(12)
C1B C2B S3B 120.3(12)
S4B C2B S3B 116.6(8)
C4B C3B O1B 124.6(15)
C4B C3B S3B 118.2(12)
O1B C3B S3B 117.2(12)
C3B C4B O2B 124.0(14)
C3B C4B S4B 118.0(13)
O2B C4B S4B 117.9(11)
C6B C5B C9B 119.9(18)
C6B C5B S1B 120.0(14)
C9B C5B S1B 120.0(16)
C5B C6B S2B 116.5(14)
O1B C7B C8B 115(2)
O2B C8B C7B 113(3)
C1C S1C C5C 94.4(8)
C1C S2C C6C 95.7(9)
C2C S3C C3C 89.6(9)
C2C S4C C4C 94.9(9)
C7C O1C C3C 114.8(18)
C4C O2C C8C 112.6(16)
C2C C1C S2C 120.7(12)
C2C C1C S1C 122.4(13)
S2C C1C S1C 116.9(11)
C1C C2C S4C 122.8(12)
C1C C2C S3C 118.7(13)
S4C C2C S3C 118.5(10)
C4C C3C O1C 128.0(17)
C4C C3C S3C 120.4(13)
O1C C3C S3C 111.5(15)
C3C C4C O2C 122.9(17)
C3C C4C S4C 116.5(14)
O2C C4C S4C 120.6(14)
C6C C5C C9C 128.4(17)
C6C C5C S1C 117.0(13)
C9C C5C S1C 114.6(13)
C5C C6C S2C 115.9(14)
O1C C7C C8C 114(2)
O2C C8C C7C 125(2)
C6D S1D C1D 94.3(8)
C1D S2D C5D 94.8(8)
C2D S3D C4D 94.1(7)
C2D S4D C3D 93.3(8)
C7D O1D C3D 110.9(15)
C4D O2D C8D 110.4(14)
C2D C1D S2D 121.8(13)
C2D C1D S1D 121.5(12)
S2D C1D S1D 116.5(10)
C1D C2D S3D 123.7(12)
C1D C2D S4D 119.8(12)
S3D C2D S4D 116.5(9)
C4D C3D O1D 125.1(15)
C4D C3D S4D 118.0(12)
O1D C3D S4D 116.6(13)
C3D C4D O2D 125.4(15)
C3D C4D S3D 117.5(12)
O2D C4D S3D 116.4(11)
C6D C5D C9D 127.5(17)
C6D C5D S2D 115.3(12)
C9D C5D S2D 117.3(13)
C5D C6D S1D 119.1(13)
O1D C7D C8D 113.1(18)
O2D C8D C7D 110.0(18)
O11 Re1 O15 94.4(16)
O11 Re1 O16 113(2)
O15 Re1 O16 107.8(18)
O11 Re1 O13 119.1(19)
O15 Re1 O13 89.0(15)
O16 Re1 O13 19.1(15)
O11 Re1 O18 24.9(15)
O15 Re1 O18 115.1(19)
O16 Re1 O18 92(2)
O13 Re1 O18 103.7(19)
O11 Re1 O17 113(3)
O15 Re1 O17 134.5(19)
O16 Re1 O17 94(3)
O13 Re1 O17 106(3)
O18 Re1 O17 103(3)
O11 Re1 O14 96.4(17)
O15 Re1 O14 20.4(12)
O16 Re1 O14 124.6(18)
O13 Re1 O14 105.6(15)
O18 Re1 O14 121(2)
O17 Re1 O14 116.6(18)
O11 Re1 O12 115.8(14)
O15 Re1 O12 118.5(15)
O16 Re1 O12 107(2)
O13 Re1 O12 115.2(18)
O18 Re1 O12 112.3(17)
O17 Re1 O12 16.9(19)
O14 Re1 O12 99.9(16)
O18 O11 Re1 80.0(18)
O16 O13 Re1 80(2)
O15 O14 Re1 78(2)
O14 O15 Re1 81(2)
O13 O16 Re1 81(2)
O11 O18 Re1 75.2(18)
O21 Re21 O24 128(4)
O21 Re21 O23 112(3)
O24 Re21 O23 98.3(15)
O21 Re21 O22 100(3)
O24 Re21 O22 114.3(17)
O23 Re21 O22 101.4(16)
O26 Re22 O28 110.0(10)
O26 Re22 O27 110.1(11)
O28 Re22 O27 109.7(10)
O26 Re22 O25 109.3(10)
O28 Re22 O25 109.0(10)
O27 Re22 O25 108.6(10)

loop_
_geom_bond_atom_site_label_1
_geom_bond_atom_site_label_2
_geom_bond_distance
S1A C5A 1.725(17)
S1A C1A 1.747(16)
S3A C2A 1.744(16)
S3A C3A 1.768(18)
S2A C1A 1.751(16)
S2A C6A 1.776(19)
S4A C2A 1.749(17)
S4A C4A 1.764(17)
O1A C3A 1.38(2)
O1A C7A 1.46(3)
O2A C4A 1.37(2)
O2A C8A 1.41(3)
C1A C2A 1.35(2)
C3A C4A 1.27(2)
C5A C6A 1.35(2)
C5A C9A 1.52(2)
C7A C8A 1.498(5)
S1B C5B 1.70(2)
S1B C1B 1.705(17)
S2B C6B 1.757(17)
S2B C1B 1.763(16)
S3B C3B 1.739(17)
S3B C2B 1.762(15)
S4B C2B 1.726(16)
S4B C4B 1.730(15)
O1B C3B 1.350(19)
O1B C7B 1.47(3)
O2B C4B 1.35(2)
O2B C8B 1.43(3)
C1B C2B 1.39(2)
C3B C4B 1.34(2)
C5B C6B 1.29(3)
C5B C9B 1.55(2)
C7B C8B 1.48(4)
S1C C1C 1.712(16)
S1C C5C 1.754(17)
S2C C1C 1.704(16)
S2C C6C 1.735(18)
S3C C2C 1.737(16)
S3C C3C 1.773(19)
S4C C2C 1.674(19)
S4C C4C 1.706(19)
O1C C7C 1.39(3)
O1C C3C 1.41(2)
O2C C4C 1.34(2)
O2C C8C 1.37(3)
C1C C2C 1.44(2)
C3C C4C 1.27(3)
C5C C6C 1.36(2)
C5C C9C 1.53(3)
C7C C8C 1.497(5)
S1D C6D 1.692(16)
S1D C1D 1.718(17)
S2D C1D 1.713(17)
S2D C5D 1.733(17)
S3D C2D 1.702(15)
S3D C4D 1.735(17)
S4D C2D 1.733(15)
S4D C3D 1.733(16)
O1D C7D 1.38(2)
O1D C3D 1.397(19)
O2D C4D 1.379(19)
O2D C8D 1.48(3)
C1D C2D 1.40(2)
C3D C4D 1.29(2)
C5D C6D 1.35(2)
C5D C9D 1.49(2)
C7D C8D 1.55(3)
Re1 O11 1.611(18)
Re1 O15 1.632(16)
Re1 O16 1.635(18)
Re1 O13 1.639(15)
Re1 O18 1.641(17)
Re1 O17 1.646(18)
Re1 O14 1.647(15)
Re1 O12 1.648(15)
O11 O18 0.70(4)
O13 O16 0.54(4)
O14 O15 0.58(4)
Re21 O21 1.679(19)
Re21 O24 1.679(19)
Re21 O23 1.681(19)
Re21 O22 1.684(18)
Re22 O26 1.650(16)
Re22 O28 1.66(2)
Re22 O27 1.656(16)
Re22 O25 1.67(2)
